data_1574509
loop_
_publ_author_name
'W\"ust, Leonie'
'Scheuring, Lea'
'Wellnitz, Tim'
'Radacki, Krzysztof'
'Braunschweig, Holger'

_publ_section_title
;
 Alkali metal salts of 1,2,3-benzodiazaborines: platforms for late-stage
 N-functionalization and metal complexation
;
_journal_issue 22
_journal_name_full 'Chemical Science'
_journal_page_first 9934
_journal_page_last 9942
_journal_paper_doi 10.1039/D5SC01395J
_journal_volume 16
_journal_year 2025
_chemical_formula_moiety 'C7 H7 B N2 O'
_chemical_formula_sum 'C7 H7 B N2 O'
_chemical_formula_weight 145.96
_space_group_crystal_system monoclinic
_space_group_IT_number 14
_space_group_name_Hall '-P 2ybc'
_space_group_name_H-M_alt 'P 1 21/c 1'
_atom_sites_solution_hydrogens geom
_atom_sites_solution_primary dual
_atom_sites_solution_secondary difmap
_audit_creation_date 2023-05-08
_audit_creation_method 'CIF-fill 1.4c (K.Radacki, 2005-23)'
_audit_update_record
;
2025-02-20 deposited with the CCDC.	2025-04-21 downloaded from the CCDC.
;
_cell_angle_alpha 90
_cell_angle_beta 96.378(2)
_cell_angle_gamma 90
_cell_formula_units_Z 4
_cell_length_a 7.6003(2)
_cell_length_b 7.2677(2)
_cell_length_c 12.3523(3)
_cell_measurement_reflns_used 3928
_cell_measurement_temperature 100(2)
_cell_measurement_theta_max 73.9380
_cell_measurement_theta_min 5.8480
_cell_volume 678.08(3)
_computing_cell_refinement 'CrysAlisPro 1.171.41.112a (Rigaku OD, 2021)'
_computing_data_collection 'CrysAlisPro 1.171.41.112a (Rigaku OD, 2021)'
_computing_data_reduction 'CrysAlisPro 1.171.41.112a (Rigaku OD, 2021)'
_computing_molecular_graphics 'ShelXLe (Huebschle et all, 2011)'
_computing_publication_material 'SHELXL-2018/3 (Sheldrick, 2018)'
_computing_structure_refinement 'SHELXL-2018/3 (Sheldrick, 2018)'
_computing_structure_solution 'SHELXT 2018/2 (Sheldrick, 2018)''
_diffrn_ambient_environment N~2~
_diffrn_ambient_temperature 100(2)
_diffrn_detector HPA
_diffrn_detector_area_resol_mean 10.0
_diffrn_detector_type 'HyPix Arc150'
_diffrn_measured_fraction_theta_full 0.998
_diffrn_measured_fraction_theta_max 0.957
_diffrn_measurement_details
;
 List of Runs (angles in degrees, time in seconds):
 --------------------------------------------------------------------------
  1  \w     14.00  76.00   0.50    0.05    --   58.90-109.00 134.00  124
  2  \w     31.00  93.00   0.50    0.10    --   76.61-112.00-150.00  124
  3  \w     42.00  92.00   0.50    0.10    --   84.39 -95.00-150.00  100
  4  \w     42.00  92.00   0.50    0.10    --   84.39 -95.00 -30.00  100
  5  \w     26.00  88.00   0.50    0.05    --   71.47-109.00 134.00  124
  6  \w     31.00  92.00   0.50    0.10    --   76.61-109.00 134.00  122
  7  \w     42.00  92.00   0.50    0.10    --   84.39 -95.00 150.00  100
  8  \w     48.00 135.00   0.50    0.10    --   84.39  15.00 -90.00  174
  9  \w    -98.00 -23.00   0.50    0.05    --  -70.16 126.00   0.00  150
 10  \w    -98.00 -23.00   0.50    0.05    --  -70.16 126.00 -60.00  150
 11  \w    -77.00 -15.00   0.50    0.05    --  -60.45 109.00-129.00  124
 12  \w    -92.00 -31.00   0.50    0.10    --  -76.30 109.00-129.00  122
 13  \w    -87.00 -25.00   0.50    0.05    --  -70.16 109.00-129.00  124
 14  \w     -5.00  21.00   0.50    0.05    --  -10.00  77.00  87.43   52
 15  \w    -96.00 -58.00   0.50    0.05    --  -46.00 -43.00 173.90   76
 16  \w   -120.00 -86.00   0.50    0.10    --  -74.00 -59.00 169.24   68
 17  \w   -106.00 -71.00   0.50    0.05    --  -58.00 -51.00 133.14   70
 18  \w   -129.00 -93.00   0.50    0.10    --  -79.50 -48.00 123.74   72
 19  \w   -129.00 -93.00   0.50    0.10    --  -79.50 -47.00  55.93   72
 20  \w   -119.00 -84.00   0.50    0.05    --  -70.00 -47.00  76.96   70
 21  \w   -127.00 -92.00   0.50    0.10    --  -79.50 -54.00  22.94   70
 22  \w    -91.00 -55.00   0.50    0.05    --  -42.00 -46.00  10.85   72
 23  \w   -116.00 -79.00   0.50    0.05    --  -66.00 -45.00 -38.53   74
 24  \w   -120.00 -83.00   0.50    0.05    --  -70.00 -46.00 -61.49   74
 25  \w   -125.00 -91.00   0.50    0.10    --  -79.50 -60.00 -85.33   68
 26  \w   -126.00 -91.00   0.50    0.10    --  -79.50 -59.00-129.88   70
;
_diffrn_measurement_device 'four-circle diffractometer'
_diffrn_measurement_device_type 'Rigaku XtaLAB Synergy-R'
_diffrn_measurement_method '\w scans'
_diffrn_orient_matrix_type
;
 CrysAlisPro convention (1999,Acta A55,543-557)
;
_diffrn_orient_matrix_UB_11 -0.0221812000
_diffrn_orient_matrix_UB_12 0.2063442000
_diffrn_orient_matrix_UB_13 -0.0267940000
_diffrn_orient_matrix_UB_21 -0.1576541000
_diffrn_orient_matrix_UB_22 0.0096157000
_diffrn_orient_matrix_UB_23 0.0681107000
_diffrn_orient_matrix_UB_31 0.1274169000
_diffrn_orient_matrix_UB_32 0.0476278000
_diffrn_orient_matrix_UB_33 0.1019680000
_diffrn_radiation_monochromator 'multi-layer mirror'
_diffrn_radiation_probe x-ray
_diffrn_radiation_type CuK\a
_diffrn_radiation_wavelength 1.54184
_diffrn_radiation_xray_symbol K-L~2,3~
_diffrn_reflns_av_R_equivalents 0.0262
_diffrn_reflns_av_unetI/netI 0.0210
_diffrn_reflns_Laue_measured_fraction_full 0.998
_diffrn_reflns_Laue_measured_fraction_max 0.957
_diffrn_reflns_limit_h_max 9
_diffrn_reflns_limit_h_min -9
_diffrn_reflns_limit_k_max 8
_diffrn_reflns_limit_k_min -8
_diffrn_reflns_limit_l_max 15
_diffrn_reflns_limit_l_min -14
_diffrn_reflns_number 6554
_diffrn_reflns_point_group_measured_fraction_full 0.998
_diffrn_reflns_point_group_measured_fraction_max 0.957
_diffrn_reflns_theta_full 67.684
_diffrn_reflns_theta_max 74.594
_diffrn_reflns_theta_min 5.858
_diffrn_source 'rotating-anode X-ray tube'
_diffrn_source_type 'PhotonJet-R X-ray Source'
_exptl_absorpt_coefficient_mu 0.782
_exptl_absorpt_correction_T_max 1.000
_exptl_absorpt_correction_T_min 0.912
_exptl_absorpt_correction_type gaussian
_exptl_absorpt_process_details
;
 CrysAlisPro 1.171.41.112a (Rigaku Oxford Diffraction, 2021) Numerical 
 absorption correction based on gaussian integration over a multifaceted 
 crystal model Empirical absorption correction using spherical harmonics, 
 implemented in SCALE3 ABSPACK scaling algorithm.
;
_exptl_crystal_colour 'clear light colourless'
_exptl_crystal_density_diffrn 1.430
_exptl_crystal_description block
_exptl_crystal_F_000 304
_exptl_crystal_preparation
;
 For data collection the crystal was immersed in a film of perfluoropolyether 
 oil, mounted on a polyimide loop and transferred to stream of cold nitrogen 
 (Oxford Cryostream 800).
;
_exptl_crystal_size_max 0.140
_exptl_crystal_size_mid 0.070
_exptl_crystal_size_min 0.060
_refine_diff_density_max 0.251
_refine_diff_density_min -0.249
_refine_diff_density_rms 0.045
_refine_ls_extinction_method none
_refine_ls_goodness_of_fit_ref 1.038
_refine_ls_hydrogen_treatment mixed
_refine_ls_matrix_type full
_refine_ls_number_parameters 102
_refine_ls_number_reflns 1328
_refine_ls_number_restraints 0
_refine_ls_restrained_S_all 1.038
_refine_ls_R_factor_all 0.0418
_refine_ls_R_factor_gt 0.0362
_refine_ls_shift/su_max 0.000
_refine_ls_shift/su_mean 0.000
_refine_ls_structure_factor_coef Fsqd
_refine_ls_weighting_details
;
 w=1/[\s^2^(Fo^2^)+(0.0548P)^2^+0.2056P] where P=(Fo^2^+2Fc^2^)/3
;
_refine_ls_weighting_scheme calc
_refine_ls_wR_factor_gt 0.0935
_refine_ls_wR_factor_ref 0.0968
_reflns_Friedel_coverage 0.000
_reflns_number_gt 1149
_reflns_number_total 1328
_reflns_threshold_expression 'I > 2\s(I)'
_cod_data_source_file d5sc01395j2.cif
_cod_data_source_block 1-H
_cod_depositor_comments 'Adding full bibliography for 1574505--1574520.cif.'
_cod_original_sg_symbol_H-M 'P 21/c'
_cod_database_code 1574509
_shelx_shelxl_version_number 2018/3
_shelx_space_group_comment
;
 The symmetry employed for this shelxl refinement is uniquely defined by the 
 following loop, which should always be used as a source of symmetry 
 information in preference to the above space-group names. They are only 
 intended as comments.
;
_shelx_estimated_absorpt_t_min 0.898
_shelx_estimated_absorpt_t_max 0.955

loop_
_space_group_symop_operation_xyz
'x, y, z'
'-x, y+1/2, -z+1/2'
'-x, -y, -z'
'x, -y-1/2, z-1/2'

loop_
_atom_site_label
_atom_site_type_symbol
_atom_site_fract_x
_atom_site_fract_y
_atom_site_fract_z
_atom_site_U_iso_or_equiv
_atom_site_adp_type
_atom_site_occupancy
_atom_site_site_symmetry_order
_atom_site_calc_flag
_atom_site_refinement_flags_posn
_atom_site_refinement_flags_adp
_atom_site_refinement_flags_occupancy
_atom_site_disorder_assembly
_atom_site_disorder_group
O1 O 0.41487(12) 0.14153(12) 0.37946(7) 0.0202(2) Uani 1 1 d . . . . .
H1B H 0.397(2) 0.1929(13) 0.3121(13) 0.030 Uiso 1 1 calc R U . . .
C1 C 0.30055(17) 0.48456(18) 0.63189(10) 0.0178(3) Uani 1 1 d . . . . .
H1 H 0.285499 0.562244 0.692023 0.021 Uiso 1 1 calc R U . . .
N1 N 0.40106(14) 0.21475(15) 0.56709(8) 0.0173(3) Uani 1 1 d . . . . .
H1A H 0.447025 0.105332 0.582112 0.021 Uiso 1 1 calc R U . . .
C7 C 0.15943(17) 0.72872(18) 0.51267(10) 0.0198(3) Uani 1 1 d . . . . .
H7 H 0.149334 0.803107 0.574916 0.024 Uiso 1 1 calc R U . . .
B1 B 0.36280(18) 0.26265(19) 0.45476(11) 0.0165(3) Uani 1 1 d . . . . .
N2 N 0.37209(14) 0.32531(15) 0.65371(8) 0.0175(3) Uani 1 1 d . . . . .
C2 C 0.24134(16) 0.55538(18) 0.52457(10) 0.0168(3) Uani 1 1 d . . . . .
C6 C 0.09378(17) 0.79072(18) 0.41073(10) 0.0209(3) Uani 1 1 d . . . . .
H6 H 0.037158 0.907220 0.402675 0.025 Uiso 1 1 calc R U . . .
C4 C 0.19849(16) 0.51534(18) 0.32929(10) 0.0176(3) Uani 1 1 d . . . . .
H4 H 0.213959 0.445632 0.265974 0.021 Uiso 1 1 calc R U . . .
C3 C 0.26545(16) 0.44760(17) 0.43232(10) 0.0161(3) Uani 1 1 d . . . . .
C5 C 0.11074(17) 0.68143(18) 0.31887(10) 0.0198(3) Uani 1 1 d . . . . .
H5 H 0.061370 0.722206 0.248949 0.024 Uiso 1 1 calc R U . . .

loop_
_atom_site_aniso_label
_atom_site_aniso_U_11
_atom_site_aniso_U_22
_atom_site_aniso_U_33
_atom_site_aniso_U_23
_atom_site_aniso_U_13
_atom_site_aniso_U_12
O1 0.0315(5) 0.0156(5) 0.0135(4) 0.0007(3) 0.0023(3) 0.0042(4)
C1 0.0212(6) 0.0176(6) 0.0150(6) -0.0008(5) 0.0046(5) 0.0005(5)
N1 0.0239(6) 0.0129(5) 0.0153(5) -0.0007(4) 0.0037(4) 0.0025(4)
C7 0.0241(6) 0.0183(7) 0.0180(6) -0.0002(5) 0.0062(5) 0.0026(5)
B1 0.0191(7) 0.0144(7) 0.0161(6) -0.0007(5) 0.0018(5) -0.0026(5)
N2 0.0212(5) 0.0184(6) 0.0133(5) -0.0006(4) 0.0037(4) -0.0002(4)
C2 0.0165(6) 0.0182(6) 0.0162(6) 0.0012(5) 0.0048(5) -0.0013(5)
C6 0.0230(7) 0.0177(7) 0.0230(6) 0.0038(5) 0.0066(5) 0.0045(5)
C4 0.0199(6) 0.0178(6) 0.0155(6) -0.0010(5) 0.0039(5) -0.0023(5)
C3 0.0161(6) 0.0162(6) 0.0163(6) 0.0011(5) 0.0032(5) -0.0033(5)
C5 0.0204(6) 0.0224(7) 0.0168(6) 0.0051(5) 0.0030(5) 0.0012(5)

loop_
_atom_type_symbol
_atom_type_description
_atom_type_scat_dispersion_real
_atom_type_scat_dispersion_imag
_atom_type_scat_source
C C 0.0181 0.0091 'International Tables Vol C Tables 4.2.6.8 and 6.1.1.4'
H H 0.0000 0.0000 'International Tables Vol C Tables 4.2.6.8 and 6.1.1.4'
B B 0.0090 0.0039 'International Tables Vol C Tables 4.2.6.8 and 6.1.1.4'
N N 0.0311 0.0180 'International Tables Vol C Tables 4.2.6.8 and 6.1.1.4'
O O 0.0492 0.0322 'International Tables Vol C Tables 4.2.6.8 and 6.1.1.4'

loop_
_exptl_crystal_face_index_h
_exptl_crystal_face_index_k
_exptl_crystal_face_index_l
_exptl_crystal_face_perp_dist
-1 0 2 0.0314
1 0 -2 0.0407
2 1 1 0.0257
2 1 -2 0.0308
-2 -1 1 0.0435
2 2 -1 0.0361
-1 -1 1 0.0498
1 2 0 0.0468
0 -1 1 0.0696
-1 2 -1 0.0516
1 0 1 0.0320
-1 0 -1 0.0279
2 -1 -2 0.0376
0 0 1 0.0361
0 0 -1 0.0374
-2 -1 -1 0.0343
0 1 -2 0.0373
-1 -1 -2 0.0360

loop_
_geom_angle_atom_site_label_1
_geom_angle_atom_site_label_2
_geom_angle_atom_site_label_3
_geom_angle
_geom_angle_site_symmetry_1
_geom_angle_site_symmetry_3
_geom_angle_publ_flag
N2 C1 C2 126.14(12) . . ?
N2 N1 B1 125.47(11) . . ?
C6 C7 C2 120.00(12) . . ?
O1 B1 N1 117.36(12) . . ?
O1 B1 C3 127.29(12) . . ?
N1 B1 C3 115.35(11) . . ?
C1 N2 N1 117.41(10) . . ?
C7 C2 C3 120.58(11) . . ?
C7 C2 C1 120.25(11) . . ?
C3 C2 C1 119.17(12) . . ?
C7 C6 C5 119.85(12) . . ?
C5 C4 C3 120.92(11) . . ?
C4 C3 C2 118.04(12) . . ?
C4 C3 B1 125.81(11) . . ?
C2 C3 B1 116.15(11) . . ?
C4 C5 C6 120.49(11) . . ?

loop_
_geom_bond_atom_site_label_1
_geom_bond_atom_site_label_2
_geom_bond_distance
_geom_bond_site_symmetry_2
_geom_bond_publ_flag
O1 B1 1.3706(16) . ?
C1 N2 1.2943(17) . ?
C1 C2 1.4465(17) . ?
N1 N2 1.3752(14) . ?
N1 B1 1.4288(16) . ?
C7 C6 1.3776(18) . ?
C7 C2 1.4056(18) . ?
B1 C3 1.5445(19) . ?
C2 C3 1.4114(17) . ?
C6 C5 1.4027(18) . ?
C4 C5 1.3782(18) . ?
C4 C3 1.4061(17) . ?

loop_
_geom_torsion_atom_site_label_1
_geom_torsion_atom_site_label_2
_geom_torsion_atom_site_label_3
_geom_torsion_atom_site_label_4
_geom_torsion
_geom_torsion_site_symmetry_1
_geom_torsion_site_symmetry_2
_geom_torsion_site_symmetry_3
_geom_torsion_site_symmetry_4
_geom_torsion_publ_flag
N2 N1 B1 O1 174.38(11) . . . . ?
N2 N1 B1 C3 -5.82(17) . . . . ?
C2 C1 N2 N1 2.57(19) . . . . ?
B1 N1 N2 C1 1.63(17) . . . . ?
C6 C7 C2 C3 3.31(19) . . . . ?
C6 C7 C2 C1 -176.11(12) . . . . ?
N2 C1 C2 C7 177.58(12) . . . . ?
N2 C1 C2 C3 -1.9(2) . . . . ?
C2 C7 C6 C5 -0.74(19) . . . . ?
C5 C4 C3 C2 -0.49(18) . . . . ?
C5 C4 C3 B1 178.84(11) . . . . ?
C7 C2 C3 C4 -2.68(18) . . . . ?
C1 C2 C3 C4 176.74(11) . . . . ?
C7 C2 C3 B1 177.93(11) . . . . ?
C1 C2 C3 B1 -2.65(17) . . . . ?
O1 B1 C3 C4 6.4(2) . . . . ?
N1 B1 C3 C4 -173.36(11) . . . . ?
O1 B1 C3 C2 -174.25(12) . . . . ?
N1 B1 C3 C2 5.98(16) . . . . ?
C3 C4 C5 C6 3.05(19) . . . . ?
C7 C6 C5 C4 -2.44(19) . . . . ?
